data_7033892
loop_
_publ_author_name
'Kumar, Navnita'
'Khullar, Sadhika'
'Mandal, Sanjay K.'

_publ_section_title
;
 Controlling the self-assembly of homochiral coordination architectures of
 Cu(II) by substitution in amino acid based ligands: synthesis, crystal
 structures and physicochemical properties.
;
_journal_issue 12
_journal_name_full 'Dalton transactions (Cambridge, England : 2003)'
_journal_page_first 5672
_journal_page_last 5687
_journal_paper_doi 10.1039/c4dt03643c
_journal_volume 44
_journal_year 2015
_chemical_absolute_configuration rmad
_chemical_formula_moiety 'C20 H24 Cu N2 O6, 3(H2 O)'
_chemical_formula_sum 'C20 H30 Cu N2 O9'
_chemical_formula_weight 506.00
_chemical_name_common '[Cu(HSerbenz)2].3(H2O)'
_space_group_crystal_system orthorhombic
_space_group_IT_number 19
_space_group_name_Hall 'P 2ac 2ab'
_space_group_name_H-M_alt 'P 21 21 21'
_symmetry_space_group_name_Hall 'P 2ac 2ab'
_symmetry_space_group_name_H-M 'P 21 21 21'
_atom_sites_solution_hydrogens mixed
_atom_sites_solution_primary direct
_atom_sites_solution_secondary difmap
_audit_update_record
;
2015-01-19 deposited with the CCDC.
2015-02-03 downloaded from the CCDC.
;
_cell_angle_alpha 90
_cell_angle_beta 90
_cell_angle_gamma 90
_cell_formula_units_Z 4
_cell_length_a 9.2543(6)
_cell_length_b 10.0380(8)
_cell_length_c 23.8749(19)
_cell_measurement_reflns_used 3405
_cell_measurement_temperature 296.(2)
_cell_measurement_theta_max 24.8747
_cell_measurement_theta_min 2.3603
_cell_volume 2217.9(3)
_computing_cell_refinement 'SAINT V8.30C (Bruker AXS Inc., 2013)'
_computing_data_collection 'APEX2 V2011.4-1 (Bruker AXS)'
_computing_data_reduction 'SAINT V8.30C (Bruker AXS Inc., 2013)'
_computing_molecular_graphics 'SHELXTL (Bruker AXS)'
_computing_publication_material 'SHELXTL (Bruker AXS)'
_computing_structure_refinement 'SHELXL-2013 (Sheldrick, 2013)'
_computing_structure_solution 'SHELXS-97 (Sheldrick, 2008)'
_diffrn_ambient_temperature 296.(2)
_diffrn_detector_area_resol_mean 8.3333
_diffrn_measured_fraction_theta_full 0.997
_diffrn_measured_fraction_theta_max 0.997
_diffrn_measurement_device_type 'Bruker Kappa APEX II'
_diffrn_measurement_method 'phi and omega scan'
_diffrn_radiation_monochromator Graphite
_diffrn_radiation_type 'Mo K\a'
_diffrn_radiation_wavelength 0.71073
_diffrn_reflns_av_R_equivalents 0.0506
_diffrn_reflns_av_sigmaI/netI 0.0648
_diffrn_reflns_limit_h_max 11
_diffrn_reflns_limit_h_min -11
_diffrn_reflns_limit_k_max 11
_diffrn_reflns_limit_k_min -10
_diffrn_reflns_limit_l_max 28
_diffrn_reflns_limit_l_min -22
_diffrn_reflns_number 13150
_diffrn_reflns_theta_full 25.14
_diffrn_reflns_theta_max 25.14
_diffrn_reflns_theta_min 1.71
_diffrn_source 'Sealed tube'
_diffrn_source_type 'Fine Focus'
_exptl_absorpt_coefficient_mu 1.039
_exptl_absorpt_correction_T_max 0.7452
_exptl_absorpt_correction_T_min 0.6818
_exptl_absorpt_correction_type multi-scan
_exptl_absorpt_process_details 'SADABS V2012/1 (Bruker AXS Inc.)'
_exptl_crystal_colour blue
_exptl_crystal_density_diffrn 1.515
_exptl_crystal_density_method 'not measured'
_exptl_crystal_description block
_exptl_crystal_F_000 1060
_exptl_crystal_size_max 0.200
_exptl_crystal_size_mid 0.150
_exptl_crystal_size_min 0.150
_refine_diff_density_max 0.284
_refine_diff_density_min -0.315
_refine_ls_abs_structure_details 'Flack H D (1983), Acta Cryst. A39, 876-881'
_refine_ls_abs_structure_Flack 0.014(10)
_refine_ls_extinction_method none
_refine_ls_goodness_of_fit_ref 0.916
_refine_ls_hydrogen_treatment undef
_refine_ls_matrix_type full
_refine_ls_number_parameters 309
_refine_ls_number_reflns 3868
_refine_ls_number_restraints 18
_refine_ls_restrained_S_all 0.914
_refine_ls_R_factor_all 0.0480
_refine_ls_R_factor_gt 0.0341
_refine_ls_shift/su_max 0.000
_refine_ls_shift/su_mean 0.000
_refine_ls_structure_factor_coef Fsqd
_refine_ls_weighting_details
;
w=1/[\s^2^(Fo^2^)+(0.0269P)^2^+0.3562P]
where P=(Fo^2^+2Fc^2^)/3
;
_refine_ls_weighting_scheme calc
_refine_ls_wR_factor_gt 0.0616
_refine_ls_wR_factor_ref 0.0675
_reflns_number_gt 3282
_reflns_number_total 3868
_reflns_threshold_expression 'I > 2\s(I)'
_cod_data_source_file c4dt03643c2.cif
_cod_data_source_block 2
_cod_depositor_comments 'Adding full bibliography for 7033891--7033895.cif.'
_cod_database_code 7033892

loop_
_space_group_symop_operation_xyz
'x, y, z'
'-x+1/2, -y, z+1/2'
'-x, y+1/2, -z+1/2'
'x+1/2, -y+1/2, -z'

loop_
_atom_site_type_symbol
_atom_site_label
_atom_site_fract_x
_atom_site_fract_y
_atom_site_fract_z
_atom_site_U_iso_or_equiv
_atom_site_adp_type
_atom_site_calc_flag
_atom_site_refinement_flags_adp
_atom_site_refinement_flags_posn
_atom_site_occupancy
Cu Cu1 0.54361(5) 0.89465(5) 0.98754(2) 0.01667(14) Uani d . . 1
O O1S 0.9366(3) 0.9848(3) 0.06541(15) 0.0328(9) Uani d . D 1
O O1 0.5267(4) 1.2514(3) 0.93756(16) 0.0439(10) Uani d . . 1
H H1 0.5081 1.331 0.9347 0.066 Uiso calc U R 1
O O2S 0.6892(4) 0.1250(4) 0.11663(17) 0.0430(10) Uani d . D 1
O O2 0.7243(3) 0.9921(3) 0.98475(14) 0.0217(7) Uani d . . 1
O O3S 0.1658(3) 0.1134(5) 0.93054(15) 0.0462(10) Uani d . D 1
O O3 0.8575(3) 1.1290(3) 0.93187(14) 0.0314(9) Uani d . . 1
O O4 0.3561(3) 0.8019(3) 0.99014(14) 0.0189(7) Uani d . . 1
O O5 0.3679(3) 1.0944(3) 1.02387(13) 0.0307(8) Uani d . . 1
H H5 0.3875 1.174 1.0254 0.046 Uiso calc U R 1
O O6 0.6605(3) 0.7058(3) 0.95548(13) 0.0217(8) Uani d . . 1
N N1 0.5090(3) 0.9706(4) 0.91086(15) 0.0156(9) Uani d . . 1
H H1A 0.4223 1.0261 0.9137 0.019 Uiso calc U R 1
N N2 0.5286(3) 0.8789(4) 1.07148(14) 0.0152(8) Uani d . . 1
H H2 0.5826 0.9519 1.089 0.018 Uiso calc U R 1
C C1 0.4784(4) 0.8689(4) 0.86693(18) 0.0248(11) Uani d . . 1
H H1C 0.3959 0.8163 0.8787 0.03 Uiso calc U R 1
H H1B 0.5607 0.8093 0.8643 0.03 Uiso calc U R 1
C C2 0.4479(5) 0.9249(4) 0.80957(18) 0.0208(10) Uani d . . 1
C C3 0.5430(5) 0.9010(5) 0.76623(19) 0.0275(10) Uani d . . 1
H H3 0.6247 0.8493 0.7726 0.033 Uiso calc U R 1
C C4 0.5180(5) 0.9530(5) 0.7133(2) 0.0331(13) Uani d . . 1
H H4 0.5824 0.9353 0.6843 0.04 Uiso calc U R 1
C C5 0.3988(6) 1.0304(5) 0.7036(2) 0.0373(14) Uani d . . 1
H H5A 0.3831 1.0669 0.6683 0.045 Uiso calc U R 1
C C6 0.3024(5) 1.0540(5) 0.7462(2) 0.0377(15) Uani d . . 1
H H6 0.2201 1.1047 0.7394 0.045 Uiso calc U R 1
C C7 0.3272(5) 1.0023(5) 0.7993(2) 0.0275(12) Uani d . . 1
H H7 0.2622 1.02 0.8281 0.033 Uiso calc U R 1
C C8 0.6304(4) 1.0622(4) 0.89579(19) 0.0188(11) Uani d . . 1
H H8 0.674 1.0294 0.861 0.023 Uiso calc U R 1
C C9 0.5786(5) 1.2028(5) 0.8855(2) 0.0316(13) Uani d . . 1
H H9B 0.6573 1.2579 0.872 0.038 Uiso calc U R 1
H H9A 0.502 1.2033 0.8578 0.038 Uiso calc U R 1
C C10 0.7475(4) 1.0614(4) 0.9412(2) 0.0196(11) Uani d . . 1
C C11 0.2889(4) 0.8250(4) 1.03561(19) 0.0145(10) Uani d . . 1
C C12 0.3716(4) 0.8990(5) 1.08129(18) 0.0164(10) Uani d . . 1
H H12 0.345 0.8635 1.1181 0.02 Uiso calc U R 1
C C13 0.5786(4) 0.7494(4) 1.09544(19) 0.0209(11) Uani d . . 1
H H13B 0.6771 0.7332 1.0833 0.025 Uiso calc U R 1
H H13A 0.5188 0.6784 1.0805 0.025 Uiso calc U R 1
C C14 0.5735(4) 0.7441(4) 1.1585(2) 0.0204(11) Uani d . . 1
C C15 0.6688(5) 0.8208(5) 1.1892(2) 0.0330(13) Uani d . . 1
H H15 0.7364 0.8732 1.1706 0.04 Uiso calc U R 1
C C16 0.6652(6) 0.8207(5) 1.2473(2) 0.0407(14) Uani d . . 1
H H16 0.73 0.8733 1.2673 0.049 Uiso calc U R 1
C C17 0.5669(6) 0.7438(5) 1.2754(2) 0.0429(15) Uani d . . 1
H H17 0.5636 0.7446 1.3143 0.051 Uiso calc U R 1
C C18 0.4721(5) 0.6645(5) 1.2449(2) 0.0385(14) Uani d . . 1
H H18 0.4053 0.6113 1.2635 0.046 Uiso calc U R 1
C C19 0.4769(5) 0.6646(5) 1.1868(2) 0.0312(12) Uani d . . 1
H H19 0.4141 0.6103 1.1668 0.037 Uiso calc U R 1
C C20 0.3344(5) 1.0469(5) 1.0784(2) 0.0263(12) Uani d . . 1
H H20A 0.2325 1.0599 1.0861 0.032 Uiso calc U R 1
H H20B 0.3897 1.0957 1.1061 0.032 Uiso calc U R 1
H H1SB 0.994(4) 0.919(3) 0.0615(18) 0.039 Uiso d U D 1
H H1SA 0.878(4) 0.985(4) 0.0378(13) 0.039 Uiso d U D 1
H H2SB 0.765(3) 0.090(4) 0.1027(18) 0.039 Uiso d U D 1
H H2SA 0.679(4) 0.203(2) 0.1028(19) 0.039 Uiso d U D 1
H H3SB 0.0765(15) 0.098(5) 0.9347(16) 0.039 Uiso d U D 1
H H3SA 0.207(4) 0.112(6) 0.9625(9) 0.039 Uiso d U D 1

loop_
_atom_site_aniso_label
_atom_site_aniso_U_11
_atom_site_aniso_U_22
_atom_site_aniso_U_33
_atom_site_aniso_U_12
_atom_site_aniso_U_13
_atom_site_aniso_U_23
Cu1 0.0150(2) 0.0204(3) 0.0146(3) -0.0036(2) -0.0010(2) 0.0012(3)
O1S 0.033(2) 0.026(2) 0.040(2) 0.0086(16) -0.0158(18) -0.0100(17)
O1 0.043(2) 0.019(2) 0.070(3) 0.0057(18) 0.010(2) 0.001(2)
O2S 0.039(2) 0.042(3) 0.048(3) -0.0047(19) 0.0037(18) 0.000(2)
O2 0.0179(14) 0.0257(18) 0.0215(18) -0.0042(12) -0.0037(15) 0.0041(18)
O3S 0.0326(19) 0.067(3) 0.039(3) -0.006(2) -0.0009(17) 0.007(3)
O3 0.0235(16) 0.033(2) 0.038(2) -0.0114(15) -0.0025(15) 0.0103(19)
O4 0.0187(14) 0.0202(17) 0.0179(18) -0.0021(12) 0.0004(15) -0.0031(16)
O5 0.0374(17) 0.0175(18) 0.037(2) -0.0007(15) 0.0008(16) 0.0088(19)
O6 0.0128(15) 0.0209(19) 0.031(2) 0.0042(13) -0.0015(13) -0.0006(16)
N1 0.0171(19) 0.016(2) 0.014(2) -0.0043(14) -0.0027(14) 0.0003(18)
N2 0.0136(16) 0.014(2) 0.018(2) -0.0003(16) -0.0002(15) -0.0009(18)
C1 0.029(2) 0.021(3) 0.024(3) -0.007(2) -0.004(2) -0.002(2)
C2 0.024(2) 0.019(3) 0.019(3) -0.011(2) -0.002(2) -0.001(2)
C3 0.024(2) 0.029(3) 0.029(3) -0.005(2) 0.001(2) 0.000(3)
C4 0.045(3) 0.035(3) 0.019(3) -0.013(2) 0.007(2) -0.007(2)
C5 0.057(3) 0.035(3) 0.019(3) -0.016(3) -0.011(3) 0.006(3)
C6 0.039(3) 0.032(3) 0.042(4) 0.002(2) -0.018(3) -0.001(3)
C7 0.025(2) 0.032(3) 0.026(3) -0.001(2) 0.001(2) -0.004(3)
C8 0.021(2) 0.020(3) 0.015(3) -0.0090(18) 0.0015(19) 0.001(2)
C9 0.035(3) 0.021(3) 0.038(4) -0.009(2) -0.015(2) 0.009(3)
C10 0.020(2) 0.016(3) 0.023(3) -0.0012(18) 0.002(2) -0.003(2)
C11 0.019(2) 0.006(2) 0.018(3) 0.0036(17) 0.000(2) 0.003(2)
C12 0.0158(19) 0.018(3) 0.015(3) 0.001(2) 0.0006(17) -0.001(2)
C13 0.022(2) 0.019(3) 0.022(3) 0.0061(18) -0.0010(19) 0.003(2)
C14 0.018(2) 0.022(3) 0.021(3) 0.0051(18) -0.0033(19) 0.005(2)
C15 0.038(3) 0.027(3) 0.034(4) -0.005(2) -0.004(2) 0.009(3)
C16 0.060(4) 0.034(4) 0.027(4) -0.001(3) -0.015(3) -0.002(3)
C17 0.061(4) 0.048(4) 0.020(3) 0.015(3) 0.004(3) 0.009(3)
C18 0.037(3) 0.046(4) 0.033(4) 0.002(3) 0.007(3) 0.021(3)
C19 0.024(2) 0.036(3) 0.034(3) -0.002(2) -0.001(2) 0.011(2)
C20 0.023(2) 0.025(3) 0.031(3) 0.002(2) -0.002(2) -0.009(2)

loop_
_atom_type_symbol
_atom_type_description
_atom_type_scat_dispersion_real
_atom_type_scat_dispersion_imag
_atom_type_scat_source
C C 0.0033 0.0016 'International Tables Vol C Tables 4.2.6.8 and 6.1.1.4'
H H 0.0000 0.0000 'International Tables Vol C Tables 4.2.6.8 and 6.1.1.4'
N N 0.0061 0.0033 'International Tables Vol C Tables 4.2.6.8 and 6.1.1.4'
O O 0.0106 0.0060 'International Tables Vol C Tables 4.2.6.8 and 6.1.1.4'
Cu Cu 0.3201 1.2651 'International Tables Vol C Tables 4.2.6.8 and 6.1.1.4'

loop_
_geom_angle_atom_site_label_1
_geom_angle_atom_site_label_2
_geom_angle_atom_site_label_3
_geom_angle_site_symmetry_1
_geom_angle
O2 Cu1 O4 . 177.89(12)
O2 Cu1 N1 . 85.10(13)
O4 Cu1 N1 . 93.89(13)
O2 Cu1 N2 . 97.65(14)
O4 Cu1 N2 . 82.59(13)
N1 Cu1 N2 . 157.70(15)
O2 Cu1 O6 . 89.94(11)
O4 Cu1 O6 . 92.00(10)
N1 Cu1 O6 . 94.82(13)
N2 Cu1 O6 . 107.28(13)
H1SB O1S H1SA . 108.(2)
C9 O1 H1 . 109.5
H2SB O2S H2SA . 109.(2)
C10 O2 Cu1 . 116.7(3)
H3SB O3S H3SA . 109.(2)
C11 O4 Cu1 . 111.8(3)
C20 O5 H5 . 109.5
C11 O6 Cu1 4_567 126.4(3)
C1 N1 C8 . 113.2(3)
C1 N1 Cu1 . 114.3(3)
C8 N1 Cu1 . 109.4(2)
C1 N1 H1A . 106.4
C8 N1 H1A . 106.4
Cu1 N1 H1A . 106.4
C12 N2 C13 . 111.1(3)
C12 N2 Cu1 . 102.3(2)
C13 N2 Cu1 . 115.3(3)
C12 N2 H2 . 109.3
C13 N2 H2 . 109.3
Cu1 N2 H2 . 109.3
N1 C1 C2 . 114.8(4)
N1 C1 H1C . 108.6
C2 C1 H1C . 108.6
N1 C1 H1B . 108.6
C2 C1 H1B . 108.6
H1C C1 H1B . 107.5
C3 C2 C7 . 118.7(4)
C3 C2 C1 . 119.8(4)
C7 C2 C1 . 121.5(4)
C2 C3 C4 . 120.8(5)
C2 C3 H3 . 119.6
C4 C3 H3 . 119.6
C5 C4 C3 . 120.1(5)
C5 C4 H4 . 120.0
C3 C4 H4 . 120.0
C4 C5 C6 . 119.8(5)
C4 C5 H5A . 120.1
C6 C5 H5A . 120.1
C5 C6 C7 . 120.3(5)
C5 C6 H6 . 119.9
C7 C6 H6 . 119.9
C2 C7 C6 . 120.3(4)
C2 C7 H7 . 119.8
C6 C7 H7 . 119.8
N1 C8 C9 . 112.0(3)
N1 C8 C10 . 111.0(3)
C9 C8 C10 . 110.1(4)
N1 C8 H8 . 107.9
C9 C8 H8 . 107.9
C10 C8 H8 . 107.9
O1 C9 C8 . 106.7(4)
O1 C9 H9B . 110.4
C8 C9 H9B . 110.4
O1 C9 H9A . 110.4
C8 C9 H9A . 110.4
H9B C9 H9A . 108.6
O3 C10 O2 . 125.7(4)
O3 C10 C8 . 116.7(4)
O2 C10 C8 . 117.6(3)
O6 C11 O4 4_467 124.5(4)
O6 C11 C12 4_467 118.5(4)
O4 C11 C12 . 117.0(4)
N2 C12 C11 . 108.2(3)
N2 C12 C20 . 110.2(4)
C11 C12 C20 . 109.1(3)
N2 C12 H12 . 109.8
C11 C12 H12 . 109.8
C20 C12 H12 . 109.8
N2 C13 C14 . 113.8(4)
N2 C13 H13B . 108.8
C14 C13 H13B . 108.8
N2 C13 H13A . 108.8
C14 C13 H13A . 108.8
H13B C13 H13A . 107.7
C19 C14 C15 . 118.6(5)
C19 C14 C13 . 122.1(4)
C15 C14 C13 . 119.3(4)
C14 C15 C16 . 121.0(5)
C14 C15 H15 . 119.5
C16 C15 H15 . 119.5
C17 C16 C15 . 120.4(5)
C17 C16 H16 . 119.8
C15 C16 H16 . 119.8
C16 C17 C18 . 119.1(5)
C16 C17 H17 . 120.5
C18 C17 H17 . 120.5
C19 C18 C17 . 120.2(5)
C19 C18 H18 . 119.9
C17 C18 H18 . 119.9
C14 C19 C18 . 120.8(5)
C14 C19 H19 . 119.6
C18 C19 H19 . 119.6
O5 C20 C12 . 108.6(4)
O5 C20 H20A . 110.0
C12 C20 H20A . 110.0
O5 C20 H20B . 110.0
C12 C20 H20B . 110.0
H20A C20 H20B . 108.3

loop_
_geom_bond_atom_site_label_1
_geom_bond_atom_site_label_2
_geom_bond_site_symmetry_2
_geom_bond_distance
Cu1 O2 . 1.939(3)
Cu1 O4 . 1.970(3)
Cu1 N1 . 2.009(4)
Cu1 N2 . 2.015(3)
Cu1 O6 . 2.313(3)
O1S H1SB . 0.852(10)
O1S H1SA . 0.851(10)
O1 C9 . 1.419(6)
O1 H1 . 0.82
O2S H2SB . 0.852(10)
O2S H2SA . 0.856(10)
O2 C10 . 1.269(5)
O3S H3SB . 0.847(10)
O3S H3SA . 0.852(10)
O3 C10 . 1.244(5)
O4 C11 . 1.273(5)
O5 C20 . 1.420(5)
O5 H5 . 0.82
O6 C11 4_567 1.247(5)
N1 C1 . 1.491(5)
N1 C8 . 1.496(5)
N1 H1A . 0.98
N2 C12 . 1.485(4)
N2 C13 . 1.494(5)
N2 H2 . 0.98
C1 C2 . 1.507(6)
C1 H1C . 0.97
C1 H1B . 0.97
C2 C3 . 1.379(6)
C2 C7 . 1.383(6)
C3 C4 . 1.387(6)
C3 H3 . 0.93
C4 C5 . 1.369(7)
C4 H4 . 0.93
C5 C6 . 1.373(7)
C5 H5A . 0.93
C6 C7 . 1.390(7)
C6 H6 . 0.93
C7 H7 . 0.93
C8 C9 . 1.511(6)
C8 C10 . 1.532(6)
C8 H8 . 0.98
C9 H9B . 0.97
C9 H9A . 0.97
C11 O6 4_467 1.246(5)
C11 C12 . 1.525(6)
C12 C20 . 1.525(6)
C12 H12 . 0.98
C13 C14 . 1.508(6)
C13 H13B . 0.97
C13 H13A . 0.97
C14 C19 . 1.375(6)
C14 C15 . 1.380(6)
C15 C16 . 1.389(7)
C15 H15 . 0.93
C16 C17 . 1.369(7)
C16 H16 . 0.93
C17 C18 . 1.390(7)
C17 H17 . 0.93
C18 C19 . 1.389(7)
C18 H18 . 0.93
C19 H19 . 0.93
C20 H20A . 0.97
C20 H20B . 0.97
